data_1503808
loop_
_publ_author_name
'Patra, Asit'
'Wijsboom, Yair H.'
'Leitus, Gregory'
'Bendikov, Michael'

_publ_section_title
;
 Synthesis, structure, and electropolymerization of
 3,4-dimethoxytellurophene: comparison with selenium analogue.
;
_journal_issue 7
_journal_name_full 'Organic letters'
_journal_page_first 1487
_journal_page_last 1490
_journal_paper_doi 10.1021/ol9000608
_journal_volume 11
_journal_year 2009
_chemical_formula_moiety 'C6 H8 O2 Te'
_chemical_formula_sum 'C6 H8 O2 Te'
_chemical_formula_weight 239.72
_chemical_name_systematic
; 
 ? 
;
_space_group_IT_number 61
_symmetry_cell_setting orthorhombic
_symmetry_space_group_name_Hall '-P 2ac 2ab'
_symmetry_space_group_name_H-M 'P b c a'
_atom_sites_solution_hydrogens geom
_atom_sites_solution_primary direct
_atom_sites_solution_secondary difmap
_audit_creation_method SHELXL-97
_cell_angle_alpha 90.00
_cell_angle_beta 90.00
_cell_angle_gamma 90.00
_cell_formula_units_Z 24
_cell_length_a 25.479(5)
_cell_length_b 5.9810(12)
_cell_length_c 30.461(6)
_cell_measurement_reflns_used 9436
_cell_measurement_temperature 120(2)
_cell_measurement_theta_max 27.48
_cell_measurement_theta_min 2.55
_cell_volume 4641.9(16)
_computing_cell_refinement HKL
_computing_data_collection 'Collect package (Bruker Nonius)'
_computing_data_reduction HKL
_computing_molecular_graphics 'Bruker SHELXTL'
_computing_publication_material 'Bruker SHELXTL'
_computing_structure_refinement 'SHELXL-97 (Sheldrick, 1997)'
_computing_structure_solution 'SHELXS-97 (Sheldrick, 1990)'
_diffrn_ambient_temperature 120(2)
_diffrn_measured_fraction_theta_full 0.998
_diffrn_measured_fraction_theta_max 0.998
_diffrn_measurement_device_type 'Nonius KappaCCD'
_diffrn_measurement_method 'phi and omega scans'
_diffrn_radiation_monochromator graphite
_diffrn_radiation_source 'fine-focus sealed tube'
_diffrn_radiation_type MoK\a
_diffrn_radiation_wavelength 0.71073
_diffrn_reflns_av_R_equivalents 0.0490
_diffrn_reflns_av_sigmaI/netI 0.0414
_diffrn_reflns_limit_h_max 32
_diffrn_reflns_limit_h_min 0
_diffrn_reflns_limit_k_max 7
_diffrn_reflns_limit_k_min 0
_diffrn_reflns_limit_l_max 38
_diffrn_reflns_limit_l_min 0
_diffrn_reflns_number 4930
_diffrn_reflns_theta_full 26.73
_diffrn_reflns_theta_max 26.73
_diffrn_reflns_theta_min 3.47
_exptl_absorpt_coefficient_mu 3.774
_exptl_absorpt_correction_T_max 0.6830
_exptl_absorpt_correction_T_min 0.2465
_exptl_absorpt_correction_type empirical
_exptl_absorpt_process_details 'Bruker SHELXTL'
_exptl_crystal_colour colourless
_exptl_crystal_density_diffrn 2.058
_exptl_crystal_density_method 'not measured'
_exptl_crystal_description prism
_exptl_crystal_F_000 2688
_exptl_crystal_size_max 0.50
_exptl_crystal_size_mid 0.20
_exptl_crystal_size_min 0.10
_refine_diff_density_max 2.613
_refine_diff_density_min -1.052
_refine_diff_density_rms 0.185
_refine_ls_extinction_method none
_refine_ls_goodness_of_fit_ref 1.015
_refine_ls_hydrogen_treatment constr
_refine_ls_matrix_type full
_refine_ls_number_parameters 250
_refine_ls_number_reflns 4930
_refine_ls_number_restraints 0
_refine_ls_restrained_S_all 1.015
_refine_ls_R_factor_all 0.0728
_refine_ls_R_factor_gt 0.0410
_refine_ls_shift/su_max 0.003
_refine_ls_shift/su_mean 0.000
_refine_ls_structure_factor_coef Fsqd
_refine_ls_weighting_details 'calc w=1/[\s^2^(Fo^2^)+(0.0609P)^2^+0.0000P] where P=(Fo^2^+2Fc^2^)/3'
_refine_ls_weighting_scheme calc
_refine_ls_wR_factor_gt 0.0952
_refine_ls_wR_factor_ref 0.1044
_reflns_number_gt 3282
_reflns_number_total 4930
_reflns_threshold_expression >2sigma(I)
_cod_data_source_file ol9000608_si_002.cif
_cod_data_source_block bd42a
_cod_depositor_comments
;
The following automatic conversions were performed:

'_symmetry_cell_setting' value 'Orthorhombic' changed to
'orthorhombic' according to
/home/saulius/struct/CIF-dictionaries/cif_core.dic dictionary named
'cif_core.dic' version 2.4.2 from 2011-04-26.

Automatic conversion script
Id: cif_fix_values 1715 2011-07-08 13:25:40Z adriana 
;
_cod_original_sg_symbol_Hall -P2ac2ab
_cod_original_sg_symbol_H-M Pbca
_cod_database_code 1503808

loop_
_symmetry_equiv_pos_as_xyz
'x, y, z'
'-x+1/2, -y, z+1/2'
'-x, y+1/2, -z+1/2'
'x+1/2, -y+1/2, -z'
'-x, -y, -z'
'x-1/2, y, -z-1/2'
'x, -y-1/2, z-1/2'
'-x-1/2, y-1/2, z'

loop_
_atom_site_label
_atom_site_type_symbol
_atom_site_fract_x
_atom_site_fract_y
_atom_site_fract_z
_atom_site_U_iso_or_equiv
_atom_site_adp_type
_atom_site_occupancy
_atom_site_symmetry_multiplicity
_atom_site_calc_flag
_atom_site_refinement_flags
Te1 Te 0.298599(14) 0.41451(6) 0.022193(12) 0.02635(12) Uani 1 1 d .
O11 O 0.32379(15) 0.4362(6) 0.15853(12) 0.0289(9) Uani 1 1 d .
O12 O 0.37389(14) 0.7715(5) 0.12314(13) 0.0288(9) Uani 1 1 d .
C11 C 0.2915(2) 0.3173(9) 0.08672(18) 0.0227(12) Uani 1 1 d .
H11 H 0.2711 0.1935 0.0962 0.027 Uiso 1 1 calc R
C12 C 0.3458(2) 0.6599(9) 0.0504(2) 0.0273(13) Uani 1 1 d .
H12 H 0.3639 0.7720 0.0344 0.033 Uiso 1 1 calc R
C13 C 0.3196(2) 0.4523(8) 0.1144(2) 0.0269(13) Uani 1 1 d .
C14 C 0.3471(2) 0.6382(9) 0.09471(19) 0.0256(13) Uani 1 1 d .
C15 C 0.2966(3) 0.2495(9) 0.1784(2) 0.0368(15) Uani 1 1 d .
H15A H 0.2590 0.2604 0.1720 0.055 Uiso 1 1 calc R
H15B H 0.3019 0.2525 0.2103 0.055 Uiso 1 1 calc R
H15C H 0.3104 0.1092 0.1664 0.055 Uiso 1 1 calc R
C16 C 0.4050(2) 0.9461(9) 0.1044(2) 0.0375(16) Uani 1 1 d .
H16A H 0.4318 0.8808 0.0851 0.056 Uiso 1 1 calc R
H16B H 0.4222 1.0309 0.1279 0.056 Uiso 1 1 calc R
H16C H 0.3825 1.0463 0.0873 0.056 Uiso 1 1 calc R
Te2 Te 0.303750(13) 1.24769(6) 0.341236(13) 0.02673(12) Uani 1 1 d .
O21 O 0.40016(14) 0.9228(6) 0.24917(12) 0.0309(9) Uani 1 1 d .
O22 O 0.45127(14) 1.2681(5) 0.27977(13) 0.0291(9) Uani 1 1 d .
C21 C 0.3246(2) 1.0127(9) 0.29453(18) 0.0284(13) Uani 1 1 d .
H21 H 0.3024 0.8953 0.2848 0.034 Uiso 1 1 calc R
C22 C 0.3781(2) 1.3642(8) 0.32776(18) 0.0235(12) Uani 1 1 d .
H22 H 0.3934 1.4912 0.3414 0.028 Uiso 1 1 calc R
C23 C 0.3737(2) 1.0475(8) 0.27977(18) 0.0247(12) Uani 1 1 d .
C24 C 0.40250(19) 1.2385(8) 0.29721(18) 0.0226(12) Uani 1 1 d .
C25 C 0.3720(3) 0.7416(8) 0.23008(19) 0.0337(15) Uani 1 1 d .
H25A H 0.3582 0.6449 0.2534 0.051 Uiso 1 1 calc R
H25B H 0.3955 0.6550 0.2111 0.051 Uiso 1 1 calc R
H25C H 0.3427 0.8001 0.2126 0.051 Uiso 1 1 calc R
C26 C 0.4794(2) 1.4606(8) 0.2970(2) 0.0317(14) Uani 1 1 d .
H26A H 0.4586 1.5962 0.2921 0.048 Uiso 1 1 calc R
H26B H 0.5133 1.4747 0.2819 0.048 Uiso 1 1 calc R
H26C H 0.4854 1.4407 0.3285 0.048 Uiso 1 1 calc R
Te3 Te 0.333593(14) 0.74826(6) -0.079979(13) 0.02849(12) Uani 1 1 d .
O31 O 0.49666(14) 0.7284(5) -0.10032(13) 0.0264(9) Uani 1 1 d .
O32 O 0.47527(15) 1.0731(6) -0.05056(13) 0.0311(9) Uani 1 1 d .
C31 C 0.4038(2) 0.6328(8) -0.10434(18) 0.0241(12) Uani 1 1 d .
H31 H 0.4069 0.5057 -0.1229 0.029 Uiso 1 1 calc R
C32 C 0.3823(2) 0.9853(9) -0.05175(19) 0.0318(14) Uani 1 1 d .
H32 H 0.3706 1.1045 -0.0336 0.038 Uiso 1 1 calc R
C33 C 0.4447(2) 0.7571(8) -0.09112(17) 0.0218(12) Uani 1 1 d .
C34 C 0.4331(2) 0.9479(8) -0.06253(17) 0.0244(12) Uani 1 1 d .
C35 C 0.5081(2) 0.5432(8) -0.1288(2) 0.0357(15) Uani 1 1 d .
H35A H 0.4946 0.4050 -0.1158 0.054 Uiso 1 1 calc R
H35B H 0.5461 0.5307 -0.1328 0.054 Uiso 1 1 calc R
H35C H 0.4913 0.5676 -0.1574 0.054 Uiso 1 1 calc R
C36 C 0.4658(3) 1.2491(9) -0.0189(2) 0.0433(17) Uani 1 1 d .
H36A H 0.4422 1.3608 -0.0317 0.065 Uiso 1 1 calc R
H36B H 0.4992 1.3202 -0.0111 0.065 Uiso 1 1 calc R
H36C H 0.4497 1.1854 0.0075 0.065 Uiso 1 1 calc R

loop_
_atom_site_aniso_label
_atom_site_aniso_U_11
_atom_site_aniso_U_22
_atom_site_aniso_U_33
_atom_site_aniso_U_23
_atom_site_aniso_U_13
_atom_site_aniso_U_12
Te1 0.0299(2) 0.0274(2) 0.0217(2) -0.00258(17) 0.00279(17) 0.00112(16)
O11 0.038(2) 0.032(2) 0.017(2) 0.0038(17) -0.0047(18) -0.0039(19)
O12 0.027(2) 0.029(2) 0.030(2) 0.0034(18) -0.0029(18) -0.0087(17)
C11 0.022(3) 0.025(3) 0.022(3) 0.004(2) 0.000(2) 0.000(2)
C12 0.022(3) 0.022(3) 0.038(4) -0.003(3) 0.005(3) 0.004(2)
C13 0.025(3) 0.023(3) 0.032(4) -0.001(3) 0.002(3) 0.003(2)
C14 0.021(3) 0.033(3) 0.024(3) -0.004(3) -0.006(2) 0.005(2)
C15 0.056(4) 0.027(3) 0.027(4) 0.005(3) -0.002(3) -0.007(3)
C16 0.033(3) 0.021(3) 0.058(5) 0.002(3) 0.003(3) -0.012(3)
Te2 0.01803(19) 0.0339(2) 0.0283(2) 0.00294(17) 0.00275(15) 0.00331(16)
O21 0.035(2) 0.027(2) 0.031(2) -0.0090(18) 0.0071(19) -0.0057(18)
O22 0.024(2) 0.027(2) 0.036(3) -0.0040(19) 0.0086(18) -0.0055(17)
C21 0.027(3) 0.035(3) 0.024(3) -0.005(3) -0.001(3) -0.005(3)
C22 0.024(3) 0.022(3) 0.024(3) 0.001(2) 0.000(2) 0.001(2)
C23 0.030(3) 0.029(3) 0.016(3) 0.003(2) 0.001(2) 0.005(3)
C24 0.018(3) 0.025(3) 0.024(3) 0.006(2) 0.003(2) 0.001(2)
C25 0.049(4) 0.026(3) 0.026(4) -0.003(3) -0.008(3) -0.005(3)
C26 0.025(3) 0.028(3) 0.043(4) -0.001(3) 0.002(3) -0.005(2)
Te3 0.0239(2) 0.0364(2) 0.0252(2) 0.00308(17) 0.00292(16) -0.00134(17)
O31 0.0220(19) 0.025(2) 0.032(2) -0.0046(18) -0.0026(17) 0.0007(16)
O32 0.035(2) 0.0192(19) 0.039(3) -0.0048(18) -0.0070(19) 0.0006(18)
C31 0.029(3) 0.023(3) 0.021(3) -0.003(2) 0.000(2) 0.000(2)
C32 0.040(3) 0.031(3) 0.025(3) -0.004(3) 0.000(3) 0.000(3)
C33 0.023(3) 0.022(3) 0.020(3) 0.001(2) -0.003(2) 0.000(2)
C34 0.033(3) 0.022(3) 0.018(3) 0.004(2) -0.005(3) -0.002(2)
C35 0.035(3) 0.030(3) 0.042(4) -0.006(3) 0.003(3) 0.005(3)
C36 0.059(4) 0.036(4) 0.035(4) -0.012(3) -0.012(3) 0.002(3)

loop_
_atom_type_symbol
_atom_type_description
_atom_type_scat_dispersion_real
_atom_type_scat_dispersion_imag
_atom_type_scat_source
C C 0.0033 0.0016 'International Tables Vol C Tables 4.2.6.8 and 6.1.1.4'
H H 0.0000 0.0000 'International Tables Vol C Tables 4.2.6.8 and 6.1.1.4'
O O 0.0106 0.0060 'International Tables Vol C Tables 4.2.6.8 and 6.1.1.4'
Te Te -0.5308 1.6751 'International Tables Vol C Tables 4.2.6.8 and 6.1.1.4'

loop_
_geom_angle_atom_site_label_1
_geom_angle_atom_site_label_2
_geom_angle_atom_site_label_3
_geom_angle
C11 Te1 C12 81.7(2)
C13 O11 C15 115.7(4)
C14 O12 C16 116.9(5)
C13 C11 Te1 112.0(4)
C13 C11 H11 124.0
Te1 C11 H11 124.0
C14 C12 Te1 111.0(4)
C14 C12 H12 124.5
Te1 C12 H12 124.5
O11 C13 C11 127.7(5)
O11 C13 C14 115.5(5)
C11 C13 C14 116.8(5)
C12 C14 O12 126.1(5)
C12 C14 C13 118.4(5)
O12 C14 C13 115.5(5)
O11 C15 H15A 109.5
O11 C15 H15B 109.5
H15A C15 H15B 109.5
O11 C15 H15C 109.5
H15A C15 H15C 109.5
H15B C15 H15C 109.5
O12 C16 H16A 109.5
O12 C16 H16B 109.5
H16A C16 H16B 109.5
O12 C16 H16C 109.5
H16A C16 H16C 109.5
H16B C16 H16C 109.5
C22 Te2 C21 81.7(2)
C23 O21 C25 116.3(4)
C24 O22 C26 114.3(4)
C23 C21 Te2 111.3(4)
C23 C21 H21 124.3
Te2 C21 H21 124.3
C24 C22 Te2 111.9(4)
C24 C22 H22 124.1
Te2 C22 H22 124.1
C21 C23 O21 126.9(5)
C21 C23 C24 117.8(5)
O21 C23 C24 115.3(4)
C22 C24 O22 128.1(5)
C22 C24 C23 117.2(5)
O22 C24 C23 114.7(5)
O21 C25 H25A 109.5
O21 C25 H25B 109.5
H25A C25 H25B 109.5
O21 C25 H25C 109.5
H25A C25 H25C 109.5
H25B C25 H25C 109.5
O22 C26 H26A 109.5
O22 C26 H26B 109.5
H26A C26 H26B 109.5
O22 C26 H26C 109.5
H26A C26 H26C 109.5
H26B C26 H26C 109.5
C31 Te3 C32 81.9(2)
C33 O31 C35 114.7(4)
C34 O32 C36 116.6(5)
C33 C31 Te3 112.4(4)
C33 C31 H31 123.8
Te3 C31 H31 123.8
C34 C32 Te3 111.1(4)
C34 C32 H32 124.5
Te3 C32 H32 124.5
C31 C33 O31 128.5(5)
C31 C33 C34 116.9(5)
O31 C33 C34 114.6(4)
C32 C34 O32 126.8(5)
C32 C34 C33 117.7(5)
O32 C34 C33 115.4(5)
O31 C35 H35A 109.5
O31 C35 H35B 109.5
H35A C35 H35B 109.5
O31 C35 H35C 109.5
H35A C35 H35C 109.5
H35B C35 H35C 109.5
O32 C36 H36A 109.5
O32 C36 H36B 109.5
H36A C36 H36B 109.5
O32 C36 H36C 109.5
H36A C36 H36C 109.5
H36B C36 H36C 109.5

loop_
_geom_bond_atom_site_label_1
_geom_bond_atom_site_label_2
_geom_bond_distance
Te1 C11 2.058(5)
Te1 C12 2.082(6)
O11 C13 1.352(7)
O11 C15 1.447(6)
O12 C14 1.361(6)
O12 C16 1.431(6)
C11 C13 1.370(8)
C11 H11 0.9500
C12 C14 1.356(8)
C12 H12 0.9500
C13 C14 1.444(7)
C15 H15A 0.9800
C15 H15B 0.9800
C15 H15C 0.9800
C16 H16A 0.9800
C16 H16B 0.9800
C16 H16C 0.9800
Te2 C22 2.061(5)
Te2 C21 2.069(5)
O21 C23 1.371(6)
O21 C25 1.425(6)
O22 C24 1.363(6)
O22 C26 1.454(6)
C21 C23 1.345(7)
C21 H21 0.9500
C22 C24 1.348(7)
C22 H22 0.9500
C23 C24 1.458(7)
C25 H25A 0.9800
C25 H25B 0.9800
C25 H25C 0.9800
C26 H26A 0.9800
C26 H26B 0.9800
C26 H26C 0.9800
Te3 C31 2.056(5)
Te3 C32 2.071(6)
O31 C33 1.363(6)
O31 C35 1.437(6)
O32 C34 1.359(6)
O32 C36 1.447(6)
C31 C33 1.343(7)
C31 H31 0.9500
C32 C34 1.354(8)
C32 H32 0.9500
C33 C34 1.466(7)
C35 H35A 0.9800
C35 H35B 0.9800
C35 H35C 0.9800
C36 H36A 0.9800
C36 H36B 0.9800
C36 H36C 0.9800

loop_
_geom_torsion_atom_site_label_1
_geom_torsion_atom_site_label_2
_geom_torsion_atom_site_label_3
_geom_torsion_atom_site_label_4
_geom_torsion
C12 Te1 C11 C13 -0.3(4)
C11 Te1 C12 C14 -1.5(4)
C15 O11 C13 C11 2.2(8)
C15 O11 C13 C14 -179.7(4)
Te1 C11 C13 O11 -179.9(4)
Te1 C11 C13 C14 2.1(6)
Te1 C12 C14 O12 -179.7(4)
Te1 C12 C14 C13 3.2(6)
C16 O12 C14 C12 -2.3(8)
C16 O12 C14 C13 175.0(4)
O11 C13 C14 C12 178.1(5)
C11 C13 C14 C12 -3.7(7)
O11 C13 C14 O12 0.6(7)
C11 C13 C14 O12 178.9(5)
C22 Te2 C21 C23 0.9(4)
C21 Te2 C22 C24 -0.1(4)
Te2 C21 C23 O21 179.3(4)
Te2 C21 C23 C24 -1.5(6)
C25 O21 C23 C21 2.1(8)
C25 O21 C23 C24 -177.1(4)
Te2 C22 C24 O22 178.6(4)
Te2 C22 C24 C23 -0.6(6)
C26 O22 C24 C22 0.0(8)
C26 O22 C24 C23 179.3(4)
C21 C23 C24 C22 1.4(7)
O21 C23 C24 C22 -179.3(5)
C21 C23 C24 O22 -177.9(5)
O21 C23 C24 O22 1.4(6)
C32 Te3 C31 C33 0.2(4)
C31 Te3 C32 C34 -0.3(4)
Te3 C31 C33 O31 179.1(4)
Te3 C31 C33 C34 0.0(6)
C35 O31 C33 C31 1.7(8)
C35 O31 C33 C34 -179.2(4)
Te3 C32 C34 O32 178.5(4)
Te3 C32 C34 C33 0.4(6)
C36 O32 C34 C32 7.8(8)
C36 O32 C34 C33 -174.1(4)
C31 C33 C34 C32 -0.3(7)
O31 C33 C34 C32 -179.5(5)
C31 C33 C34 O32 -178.6(5)
O31 C33 C34 O32 2.2(6)

loop_
_cod_related_entry_id
_cod_related_entry_code
_cod_related_entry_database
1 24773970 ChemSpider
